data_7213822
loop_
_publ_author_name
'Surbella III, Robert G.'
'Cahill, Christopher L.'

_publ_section_title
;
 The exploration of supramolecular interactions stemming from the
 [UO2(NCS)4(H2O)]2&#x2212; tecton and substituted pyridinium cations
;
_journal_issue 12
_journal_name_full CrystEngComm
_journal_page_first 2352
_journal_paper_doi 10.1039/c3ce42106f
_journal_volume 16
_journal_year 2014
_chemical_formula_moiety '(C6 H8 N1 1+)2, (U O3 C4 H2 N4 S4 2-) '
_chemical_formula_sum 'C16 H18 N6 O3 S4 U'
_chemical_formula_weight 708.64
_space_group_crystal_system monoclinic
_space_group_IT_number 15
_space_group_name_Hall '-C 2yc'
_space_group_name_H-M_alt 'C 1 2/c 1'
_symmetry_cell_setting monoclinic
_symmetry_Int_Tables_number 15
_symmetry_space_group_name_Hall '-C 2yc'
_symmetry_space_group_name_H-M 'C 1 2/c 1'
_atom_sites_solution_hydrogens geom
_audit_creation_method SHELXL-2013
_cell_angle_alpha 90
_cell_angle_beta 92.078(2)
_cell_angle_gamma 90
_cell_formula_units_Z 4
_cell_length_a 14.654(2)
_cell_length_b 9.0207(14)
_cell_length_c 17.766(3)
_cell_measurement_reflns_used 6119
_cell_measurement_temperature 100(2)
_cell_measurement_theta_max 59.688
_cell_measurement_theta_min 4.588
_cell_volume 2346.9(6)
_computing_cell_refinement 'SAINT (Bruker AXS, 2013)'
_computing_data_collection 'APEX II (Bruker AXS, 2013)'
_computing_data_reduction 'SAINT (Bruker AXS, 2013)'
_computing_molecular_graphics 'Crystal Maker v.8.2.2 (Palmer 2009)'
_computing_publication_material 'WINGX (Farrugia, 2012)'
_computing_structure_refinement 'SHELXL-2013 (Sheldrick, 2013)'
_computing_structure_solution 'SIR92 (Altomare, 1993)'
_diffrn_ambient_temperature 100(2)
_diffrn_measured_fraction_theta_full 1.000
_diffrn_measured_fraction_theta_max 0.938
_diffrn_measurement_device_type 'Bruker ApexII CCD'
_diffrn_measurement_method 'Omega and Phi Scans'
_diffrn_radiation_probe x-ray
_diffrn_radiation_type MoK\a
_diffrn_radiation_wavelength 0.71073
_diffrn_reflns_av_R_equivalents 0.0328
_diffrn_reflns_av_unetI/netI 0.0319
_diffrn_reflns_Laue_measured_fraction_full 1.000
_diffrn_reflns_Laue_measured_fraction_max 0.938
_diffrn_reflns_limit_h_max 20
_diffrn_reflns_limit_h_min -20
_diffrn_reflns_limit_k_max 12
_diffrn_reflns_limit_k_min -12
_diffrn_reflns_limit_l_max 25
_diffrn_reflns_limit_l_min -24
_diffrn_reflns_number 12086
_diffrn_reflns_point_group_measured_fraction_full 1.000
_diffrn_reflns_point_group_measured_fraction_max 0.938
_diffrn_reflns_theta_full 25.000
_diffrn_reflns_theta_max 30.237
_diffrn_reflns_theta_min 2.294
_diffrn_source 'fine-focus sealed X-ray tube'
_exptl_absorpt_coefficient_mu 7.301
_exptl_absorpt_correction_T_max 0.7460
_exptl_absorpt_correction_T_min 0.6120
_exptl_absorpt_correction_type multi-scan
_exptl_absorpt_process_details 'SADABS, G. Sheldrick (1999)'
_exptl_crystal_colour Yellow
_exptl_crystal_density_diffrn 2.000
_exptl_crystal_description Prism
_exptl_crystal_F_000 1336
_exptl_crystal_recrystallization_method 'Slow Aqueous Evaporation'
_exptl_crystal_size_max 0.142
_exptl_crystal_size_mid 0.119
_exptl_crystal_size_min 0.085
_refine_diff_density_max 0.895
_refine_diff_density_min -1.608
_refine_diff_density_rms 0.142
_refine_ls_extinction_method none
_refine_ls_goodness_of_fit_ref 1.067
_refine_ls_hydrogen_treatment constr
_refine_ls_matrix_type full
_refine_ls_number_parameters 138
_refine_ls_number_reflns 3284
_refine_ls_number_restraints 0
_refine_ls_restrained_S_all 1.067
_refine_ls_R_factor_all 0.0264
_refine_ls_R_factor_gt 0.0223
_refine_ls_shift/su_max 0.002
_refine_ls_shift/su_mean 0.000
_refine_ls_structure_factor_coef Fsqd
_refine_ls_weighting_details 'w=1/[\s^2^(Fo^2^)+(0.0155P)^2^+5.9979P] where P=(Fo^2^+2Fc^2^)/3'
_refine_ls_weighting_scheme calc
_refine_ls_wR_factor_gt 0.0449
_refine_ls_wR_factor_ref 0.0460
_reflns_Friedel_coverage 0.000
_reflns_number_gt 3049
_reflns_number_total 3284
_reflns_threshold_expression 'I > 2\s(I)'
_cod_data_source_file c3ce42106f.txt
_cod_data_source_block Compound_5
_cod_depositor_comments
;
The following automatic conversions were performed:

'_exptl_absorpt_correction_type' value 'Multi-Scan' changed to
'multi-scan' according to
/usr/data/users/saulius/automatic-downloads/current/RSC/lib/dictionaries/cif_core.dic
dictionary named 'cif_core.dic' version 2.4.2 from 2011-04-26.

Automatic conversion script
Id: cif_fix_values 2281 2013-09-26 08:29:07Z andrius 
;
_cod_original_cell_volume 2347.0(6)
_cod_original_sg_symbol_H-M 'C 2/c'
_cod_database_code 7213822
_shelx_space_group_comment
;
The symmetry employed for this shelxl refinement is uniquely defined
by the following loop, which should always be used as a source of
symmetry information in preference to the above space-group names.
They are only intended as comments.
;
_shelxl_version_number 2013-4

loop_
_space_group_symop_operation_xyz
'x, y, z'
'-x, y, -z+1/2'
'x+1/2, y+1/2, z'
'-x+1/2, y+1/2, -z+1/2'
'-x, -y, -z'
'x, -y, z-1/2'
'-x+1/2, -y+1/2, -z'
'x+1/2, -y+1/2, z-1/2'

loop_
_atom_site_label
_atom_site_type_symbol
_atom_site_fract_x
_atom_site_fract_y
_atom_site_fract_z
_atom_site_U_iso_or_equiv
_atom_site_adp_type
_atom_site_occupancy
_atom_site_site_symmetry_order
_atom_site_calc_flag
_atom_site_refinement_flags_posn
_atom_site_refinement_flags_adp
_atom_site_refinement_flags_occupancy
C1 C 0.08341(19) 0.9207(3) 0.57519(16) 0.0137(5) Uani 1 1 d . . .
C2 C -0.0683(2) 1.3933(3) 0.83704(16) 0.0146(5) Uani 1 1 d . . .
C3 C 0.7956(2) 0.7919(3) 0.62686(18) 0.0197(6) Uani 1 1 d . . .
H3 H 0.7721 0.8775 0.6480 0.024 Uiso 1 1 calc R U .
C4 C 0.77544(19) 0.6550(3) 0.65652(17) 0.0172(6) Uani 1 1 d . . .
H4 H 0.7385 0.6483 0.6979 0.021 Uiso 1 1 calc R U .
C5 C 0.81036(19) 0.5266(3) 0.62456(16) 0.0144(5) Uani 1 1 d . . .
C6 C 0.8645(2) 0.5430(3) 0.56165(18) 0.0215(6) Uani 1 1 d . . .
H6 H 0.8876 0.4596 0.5383 0.026 Uiso 1 1 calc R U .
C7 C 0.8834(2) 0.6809(4) 0.53444(18) 0.0241(7) Uani 1 1 d . . .
H7 H 0.9199 0.6912 0.4930 0.029 Uiso 1 1 calc R U .
C8 C 0.7923(2) 0.3770(3) 0.65764(18) 0.0212(6) Uani 1 1 d . . .
H8A H 0.7711 0.3107 0.6185 0.032 Uiso 1 1 calc R U .
H8B H 0.7466 0.3856 0.6948 0.032 Uiso 1 1 calc R U .
H8C H 0.8476 0.3388 0.6809 0.032 Uiso 1 1 calc R U .
N1 N 0.06178(17) 0.9590(3) 0.63466(14) 0.0162(5) Uani 1 1 d . . .
N2 N -0.04171(17) 1.2754(3) 0.82154(14) 0.0168(5) Uani 1 1 d . . .
N3 N 0.84913(18) 0.8015(3) 0.56763(15) 0.0200(5) Uani 1 1 d . . .
H3A H 0.8620 0.8876 0.5502 0.024 Uiso 1 1 calc R U .
O1 O -0.11170(13) 1.0554(2) 0.70819(11) 0.0161(4) Uani 1 1 d . . .
OW1 O 0.0000 0.7781(3) 0.7500 0.0226(7) Uani 1 2 d S T P
S1 S 0.11420(6) 0.86563(8) 0.49235(4) 0.01911(15) Uani 1 1 d . . .
S2 S -0.10687(6) 1.55634(8) 0.86052(4) 0.02167(15) Uani 1 1 d . . .
U1 U 0.0000 1.05536(2) 0.7500 0.00992(4) Uani 1 2 d S T P

loop_
_atom_site_aniso_label
_atom_site_aniso_U_11
_atom_site_aniso_U_22
_atom_site_aniso_U_33
_atom_site_aniso_U_23
_atom_site_aniso_U_13
_atom_site_aniso_U_12
C1 0.0160(13) 0.0077(12) 0.0174(13) 0.0021(10) -0.0013(10) 0.0002(10)
C2 0.0176(14) 0.0147(13) 0.0117(12) -0.0006(10) 0.0031(10) -0.0026(11)
C3 0.0165(14) 0.0126(13) 0.0299(16) -0.0042(12) -0.0007(12) -0.0001(11)
C4 0.0149(13) 0.0161(13) 0.0205(14) -0.0030(12) 0.0013(11) -0.0017(11)
C5 0.0133(13) 0.0140(14) 0.0157(13) 0.0019(10) -0.0017(10) -0.0014(10)
C6 0.0259(15) 0.0167(14) 0.0222(15) -0.0029(12) 0.0081(12) 0.0003(12)
C7 0.0288(17) 0.0225(16) 0.0216(15) 0.0017(13) 0.0079(13) -0.0041(13)
C8 0.0230(16) 0.0154(14) 0.0251(16) 0.0050(12) 0.0004(13) 0.0007(12)
N1 0.0207(12) 0.0115(11) 0.0165(11) 0.0014(9) 0.0035(9) 0.0007(10)
N2 0.0206(13) 0.0138(11) 0.0165(12) -0.0020(9) 0.0054(10) -0.0015(10)
N3 0.0226(13) 0.0126(12) 0.0246(13) 0.0030(10) -0.0015(11) -0.0056(10)
O1 0.0150(9) 0.0130(9) 0.0201(10) -0.0009(8) 0.0007(8) -0.0009(8)
OW1 0.0342(18) 0.0062(13) 0.0280(17) 0.000 0.0101(14) 0.000
S1 0.0326(4) 0.0118(3) 0.0133(3) -0.0010(3) 0.0065(3) 0.0004(3)
S2 0.0299(4) 0.0089(3) 0.0271(4) -0.0022(3) 0.0126(3) 0.0009(3)
U1 0.01210(7) 0.00619(6) 0.01158(7) 0.000 0.00183(5) 0.000

loop_
_atom_type_symbol
_atom_type_description
_atom_type_scat_dispersion_real
_atom_type_scat_dispersion_imag
_atom_type_scat_source
C C 0.0033 0.0016 'International Tables Vol C Tables 4.2.6.8 and 6.1.1.4'
H H 0.0000 0.0000 'International Tables Vol C Tables 4.2.6.8 and 6.1.1.4'
N N 0.0061 0.0033 'International Tables Vol C Tables 4.2.6.8 and 6.1.1.4'
O O 0.0106 0.0060 'International Tables Vol C Tables 4.2.6.8 and 6.1.1.4'
S S 0.1246 0.1234 'International Tables Vol C Tables 4.2.6.8 and 6.1.1.4'
U U -9.6767 9.6646 'International Tables Vol C Tables 4.2.6.8 and 6.1.1.4'

loop_
_geom_angle_atom_site_label_1
_geom_angle_atom_site_label_2
_geom_angle_atom_site_label_3
_geom_angle
_geom_angle_site_symmetry_1
_geom_angle_site_symmetry_3
N1 C1 S1 179.4(3) . .
N2 C2 S2 178.5(3) . .
N3 C3 C4 119.9(3) . .
N3 C3 H3 120.1 . .
C4 C3 H3 120.1 . .
C3 C4 C5 120.1(3) . .
C3 C4 H4 120.0 . .
C5 C4 H4 120.0 . .
C4 C5 C6 117.6(3) . .
C4 C5 C8 121.0(3) . .
C6 C5 C8 121.4(3) . .
C7 C6 C5 120.4(3) . .
C7 C6 H6 119.8 . .
C5 C6 H6 119.8 . .
N3 C7 C6 119.9(3) . .
N3 C7 H7 120.1 . .
C6 C7 H7 120.1 . .
C5 C8 H8A 109.5 . .
C5 C8 H8B 109.5 . .
H8A C8 H8B 109.5 . .
C5 C8 H8C 109.5 . .
H8A C8 H8C 109.5 . .
H8B C8 H8C 109.5 . .
C1 N1 U1 172.4(2) . .
C2 N2 U1 162.2(2) . .
C3 N3 C7 122.2(3) . .
C3 N3 H3A 118.9 . .
C7 N3 H3A 118.9 . .
O1 U1 O1 179.97(13) 2_556 .
O1 U1 N1 89.25(9) 2_556 .
O1 U1 N1 90.76(9) . .
O1 U1 N1 90.76(9) 2_556 2_556
O1 U1 N1 89.25(9) . 2_556
N1 U1 N1 138.08(11) . 2_556
O1 U1 N2 88.46(9) 2_556 2_556
O1 U1 N2 91.51(9) . 2_556
N1 U1 N2 75.21(8) . 2_556
N1 U1 N2 146.70(8) 2_556 2_556
O1 U1 N2 91.51(9) 2_556 .
O1 U1 N2 88.46(9) . .
N1 U1 N2 146.70(8) . .
N1 U1 N2 75.21(8) 2_556 .
N2 U1 N2 71.53(11) 2_556 .
O1 U1 OW1 90.02(6) 2_556 .
O1 U1 OW1 90.02(6) . .
N1 U1 OW1 69.04(6) . .
N1 U1 OW1 69.04(6) 2_556 .
N2 U1 OW1 144.24(6) 2_556 .
N2 U1 OW1 144.23(6) . .

loop_
_geom_bond_atom_site_label_1
_geom_bond_atom_site_label_2
_geom_bond_distance
_geom_bond_site_symmetry_2
C1 N1 1.166(4) .
C1 S1 1.632(3) .
C2 N2 1.168(4) .
C2 S2 1.635(3) .
C3 N3 1.338(4) .
C3 C4 1.379(4) .
C3 H3 0.9300 .
C4 C5 1.395(4) .
C4 H4 0.9300 .
C5 C6 1.401(4) .
C5 C8 1.499(4) .
C6 C7 1.366(4) .
C6 H6 0.9300 .
C7 N3 1.343(4) .
C7 H7 0.9300 .
C8 H8A 0.9600 .
C8 H8B 0.9600 .
C8 H8C 0.9600 .
N1 U1 2.431(2) .
N2 U1 2.447(2) .
N3 H3A 0.8600 .
O1 U1 1.773(2) .
OW1 U1 2.501(3) .
U1 O1 1.773(2) 2_556
U1 N1 2.431(2) 2_556
U1 N2 2.447(2) 2_556
